data_7049485
loop_
_publ_author_name
'Wang, Rong-Yan'
'Yu, Jie-Hui'
'Xu, Ji-Qing'

_publ_section_title
;
 Bisimidazole-based phosphorescent thiocyanatocadmates.
;
_journal_issue 17
_journal_name_full 'Dalton transactions (Cambridge, England : 2003)'
_journal_page_first 5674
_journal_page_last 5682
_journal_paper_doi 10.1039/c9dt00852g
_journal_volume 48
_journal_year 2019
_chemical_formula_sum 'C16 H12 Cd N8 S4'
_chemical_formula_weight 557.03
_space_group_crystal_system triclinic
_space_group_IT_number 2
_space_group_name_Hall '-P 1'
_space_group_name_H-M_alt 'P -1'
_symmetry_space_group_name_Hall '-P 1'
_symmetry_space_group_name_H-M 'P -1'
_atom_sites_solution_hydrogens geom
_audit_block_doi 10.5517/ccdc.csd.cc21bxfr
_audit_creation_method SHELXL-2018/3
_audit_update_record
;
2019-03-15 deposited with the CCDC.    2019-03-26 downloaded from the CCDC.
;
_cell_angle_alpha 102.52(3)
_cell_angle_beta 90.96(3)
_cell_angle_gamma 99.79(3)
_cell_formula_units_Z 1
_cell_length_a 5.8956(12)
_cell_length_b 9.1733(18)
_cell_length_c 10.020(2)
_cell_measurement_reflns_used 4540
_cell_measurement_temperature 293(2)
_cell_measurement_theta_max 25.992
_cell_measurement_theta_min 3.442
_cell_volume 520.5(2)
_computing_cell_refinement Process-auto
_computing_data_collection Process-auto
_computing_data_reduction Process-auto
_computing_molecular_graphics 'Olex2 (Dolomanov et al., 2009)'
_computing_publication_material 'Bruker SHELXTL'
_computing_structure_refinement 'SHELXL-2018/3 (Sheldrick, 2018)'
_computing_structure_solution 'SHELXL-2018/3 (Sheldrick, 2018)'
_diffrn_ambient_temperature 293(2)
_diffrn_detector_area_resol_mean 10
_diffrn_measured_fraction_theta_full 0.995
_diffrn_measured_fraction_theta_max 0.993
_diffrn_measurement_device_type 'Rigaku RAXIS-RAPID'
_diffrn_measurement_method omega-scan
_diffrn_radiation_type MoK\a
_diffrn_radiation_wavelength 0.71073
_diffrn_reflns_av_R_equivalents 0.0196
_diffrn_reflns_av_unetI/netI 0.0221
_diffrn_reflns_Laue_measured_fraction_full 0.995
_diffrn_reflns_Laue_measured_fraction_max 0.993
_diffrn_reflns_limit_h_max 7
_diffrn_reflns_limit_h_min -6
_diffrn_reflns_limit_k_max 10
_diffrn_reflns_limit_k_min -11
_diffrn_reflns_limit_l_max 12
_diffrn_reflns_limit_l_min -12
_diffrn_reflns_number 4540
_diffrn_reflns_point_group_measured_fraction_full 0.995
_diffrn_reflns_point_group_measured_fraction_max 0.993
_diffrn_reflns_theta_full 25.242
_diffrn_reflns_theta_max 25.992
_diffrn_reflns_theta_min 3.442
_diffrn_source 'fine-focus sealed tube'
_exptl_absorpt_coefficient_mu 1.471
_exptl_absorpt_correction_T_max 0.851
_exptl_absorpt_correction_T_min 0.826
_exptl_absorpt_correction_type empirical
_exptl_absorpt_process_details Process-auto
_exptl_crystal_colour white
_exptl_crystal_density_diffrn 1.777
_exptl_crystal_density_method 'not measured'
_exptl_crystal_description pale-pink
_exptl_crystal_F_000 276
_exptl_crystal_size_max 0.13
_exptl_crystal_size_mid 0.12
_exptl_crystal_size_min 0.11
_refine_diff_density_max 0.581
_refine_diff_density_min -0.567
_refine_diff_density_rms 0.118
_refine_ls_extinction_method none
_refine_ls_goodness_of_fit_ref 1.043
_refine_ls_hydrogen_treatment constr
_refine_ls_matrix_type full
_refine_ls_number_parameters 133
_refine_ls_number_reflns 2041
_refine_ls_number_restraints 0
_refine_ls_restrained_S_all 1.043
_refine_ls_R_factor_all 0.0240
_refine_ls_R_factor_gt 0.0234
_refine_ls_shift/su_max 0.000
_refine_ls_shift/su_mean 0.000
_refine_ls_structure_factor_coef Fsqd
_refine_ls_weighting_details 'w=1/[\s^2^(Fo^2^)+(0.0500P)^2^+0.4793P] where P=(Fo^2^+2Fc^2^)/3'
_refine_ls_weighting_scheme calc
_refine_ls_wR_factor_gt 0.0768
_refine_ls_wR_factor_ref 0.0772
_reflns_Friedel_coverage 0.000
_reflns_number_gt 1979
_reflns_number_total 2041
_reflns_threshold_expression 'I > 2\s(I)'
_cod_data_source_file c9dt00852g2.cif
_cod_data_source_block 1
_cod_depositor_comments 'Adding full bibliography for 7049485--7049487.cif.'
_cod_database_code 7049485
_shelx_shelxl_version_number 2018/3
_shelx_space_group_comment
;
The symmetry employed for this shelxl refinement is uniquely defined
by the following loop, which should always be used as a source of
symmetry information in preference to the above space-group names.
They are only intended as comments.
;

loop_
_space_group_symop_operation_xyz
'x, y, z'
'-x, -y, -z'

loop_
_atom_site_label
_atom_site_type_symbol
_atom_site_fract_x
_atom_site_fract_y
_atom_site_fract_z
_atom_site_U_iso_or_equiv
_atom_site_adp_type
_atom_site_occupancy
_atom_site_site_symmetry_order
_atom_site_calc_flag
_atom_site_refinement_flags_posn
_atom_site_refinement_flags_adp
_atom_site_refinement_flags_occupancy
Cd1 Cd 0.500000 0.500000 0.500000 0.02864(11) Uani 1 2 d S . P
S1 S 0.19140(13) 0.24050(8) 0.49411(10) 0.0430(2) Uani 1 1 d . . .
S2 S 0.49303(12) 0.40837(8) 0.22111(7) 0.03524(17) Uani 1 1 d . . .
N1 N -0.2216(4) 0.3530(3) 0.5040(3) 0.0376(5) Uani 1 1 d . . .
N2 N 0.9455(5) 0.5321(3) 0.1739(3) 0.0500(7) Uani 1 1 d . . .
N3 N 0.6294(4) 0.9051(2) 0.1523(2) 0.0283(4) Uani 1 1 d . . .
N4 N 0.3389(4) 0.7618(3) 0.2133(3) 0.0350(5) Uani 1 1 d . . .
H4A H 0.238604 0.683246 0.217420 0.042 Uiso 1 1 calc R U .
C1 C -0.0493(4) 0.3091(3) 0.4978(3) 0.0286(5) Uani 1 1 d . . .
C2 C 0.7615(5) 0.4823(3) 0.1953(3) 0.0320(6) Uani 1 1 d . . .
C3 C 0.5297(6) 0.9943(3) 0.2564(3) 0.0452(8) Uani 1 1 d . . .
H3A H 0.578913 1.097121 0.293825 0.054 Uiso 1 1 calc R U .
C4 C 0.3479(6) 0.9040(3) 0.2933(4) 0.0447(7) Uani 1 1 d . . .
H4B H 0.247421 0.933050 0.360472 0.054 Uiso 1 1 calc R U .
C5 C 0.5063(5) 0.7638(3) 0.1298(3) 0.0304(5) Uani 1 1 d . . .
H5A H 0.535582 0.680823 0.065096 0.037 Uiso 1 1 calc R U .
C6 C 0.8197(4) 0.9528(3) 0.0759(3) 0.0261(5) Uani 1 1 d . . .
C7 C 0.9425(5) 0.8477(3) 0.0039(3) 0.0320(6) Uani 1 1 d . . .
H7A H 0.903987 0.745940 0.006949 0.038 Uiso 1 1 calc R U .
C8 C 0.8779(5) 1.1050(3) 0.0724(3) 0.0316(5) Uani 1 1 d . . .
H8A H 0.795973 1.175140 0.121436 0.038 Uiso 1 1 calc R U .

loop_
_atom_site_aniso_label
_atom_site_aniso_U_11
_atom_site_aniso_U_22
_atom_site_aniso_U_33
_atom_site_aniso_U_23
_atom_site_aniso_U_13
_atom_site_aniso_U_12
Cd1 0.02124(16) 0.03190(17) 0.03354(17) 0.00689(11) 0.00639(10) 0.00690(10)
S1 0.0271(4) 0.0288(3) 0.0723(5) 0.0056(3) 0.0119(3) 0.0085(3)
S2 0.0299(4) 0.0386(4) 0.0330(4) 0.0030(3) 0.0030(3) 0.0006(3)
N1 0.0255(12) 0.0400(13) 0.0507(15) 0.0159(11) 0.0063(10) 0.0073(10)
N2 0.0415(16) 0.0528(16) 0.0498(16) 0.0088(13) 0.0164(12) -0.0057(13)
N3 0.0292(11) 0.0235(10) 0.0315(11) 0.0070(8) 0.0079(9) 0.0005(8)
N4 0.0332(13) 0.0296(11) 0.0422(13) 0.0123(10) 0.0128(10) -0.0008(9)
C1 0.0250(13) 0.0270(12) 0.0326(13) 0.0070(10) 0.0051(10) 0.0008(10)
C2 0.0387(15) 0.0277(12) 0.0288(13) 0.0050(10) 0.0068(11) 0.0049(11)
C3 0.056(2) 0.0269(13) 0.0486(18) 0.0020(12) 0.0245(15) 0.0029(13)
C4 0.0490(18) 0.0333(14) 0.0527(18) 0.0095(13) 0.0269(15) 0.0081(13)
C5 0.0319(13) 0.0256(12) 0.0328(13) 0.0067(10) 0.0071(10) 0.0015(10)
C6 0.0242(12) 0.0250(12) 0.0286(12) 0.0073(9) 0.0029(9) 0.0014(9)
C7 0.0318(14) 0.0209(11) 0.0438(15) 0.0094(10) 0.0089(11) 0.0031(10)
C8 0.0296(13) 0.0235(12) 0.0421(15) 0.0072(10) 0.0114(11) 0.0050(10)

loop_
_atom_type_symbol
_atom_type_description
_atom_type_scat_dispersion_real
_atom_type_scat_dispersion_imag
_atom_type_scat_source
C C 0.0033 0.0016 'International Tables Vol C Tables 4.2.6.8 and 6.1.1.4'
H H 0.0000 0.0000 'International Tables Vol C Tables 4.2.6.8 and 6.1.1.4'
Cd Cd -0.8075 1.2024 'International Tables Vol C Tables 4.2.6.8 and 6.1.1.4'
N N 0.0061 0.0033 'International Tables Vol C Tables 4.2.6.8 and 6.1.1.4'
S S 0.1246 0.1234 'International Tables Vol C Tables 4.2.6.8 and 6.1.1.4'

loop_
_geom_angle_atom_site_label_1
_geom_angle_atom_site_label_2
_geom_angle_atom_site_label_3
_geom_angle
_geom_angle_site_symmetry_1
_geom_angle_site_symmetry_3
N1 Cd1 N1 180.0 2_566 1_655
N1 Cd1 S1 85.65(7) 2_566 2_666
N1 Cd1 S1 94.35(7) 1_655 2_666
N1 Cd1 S1 94.35(7) 2_566 .
N1 Cd1 S1 85.65(7) 1_655 .
S1 Cd1 S1 180.0 2_666 .
N1 Cd1 S2 85.93(7) 2_566 2_666
N1 Cd1 S2 94.07(7) 1_655 2_666
S1 Cd1 S2 86.73(4) 2_666 2_666
S1 Cd1 S2 93.27(4) . 2_666
N1 Cd1 S2 94.07(7) 2_566 .
N1 Cd1 S2 85.93(7) 1_655 .
S1 Cd1 S2 93.27(4) 2_666 .
S1 Cd1 S2 86.73(4) . .
S2 Cd1 S2 180.0 2_666 .
C1 S1 Cd1 99.36(9) . .
C2 S2 Cd1 99.59(10) . .
C1 N1 Cd1 163.4(2) . 1_455
C5 N3 C3 107.3(2) . .
C5 N3 C6 125.2(2) . .
C3 N3 C6 127.4(2) . .
C5 N4 C4 109.4(2) . .
C5 N4 H4A 125.3 . .
C4 N4 H4A 125.3 . .
N1 C1 S1 177.0(3) . .
N2 C2 S2 178.2(3) . .
C4 C3 N3 107.1(3) . .
C4 C3 H3A 126.5 . .
N3 C3 H3A 126.5 . .
C3 C4 N4 107.1(3) . .
C3 C4 H4B 126.4 . .
N4 C4 H4B 126.4 . .
N4 C5 N3 109.1(2) . .
N4 C5 H5A 125.5 . .
N3 C5 H5A 125.5 . .
C7 C6 C8 120.3(2) . .
C7 C6 N3 120.4(2) . .
C8 C6 N3 119.3(2) . .
C8 C7 C6 119.7(2) 2_775 .
C8 C7 H7A 120.1 2_775 .
C6 C7 H7A 120.1 . .
C7 C8 C6 120.0(2) 2_775 .
C7 C8 H8A 120.0 2_775 .
C6 C8 H8A 120.0 . .

loop_
_geom_bond_atom_site_label_1
_geom_bond_atom_site_label_2
_geom_bond_distance
_geom_bond_site_symmetry_2
Cd1 N1 2.300(2) 2_566
Cd1 N1 2.300(2) 1_655
Cd1 S1 2.7282(12) 2_666
Cd1 S1 2.7282(12) .
Cd1 S2 2.7355(10) 2_666
Cd1 S2 2.7355(10) .
S1 C1 1.645(3) .
S2 C2 1.660(3) .
N1 C1 1.152(4) .
N2 C2 1.146(4) .
N3 C5 1.343(3) .
N3 C3 1.385(4) .
N3 C6 1.429(3) .
N4 C5 1.304(4) .
N4 C4 1.367(4) .
N4 H4A 0.8600 .
C3 C4 1.347(4) .
C3 H3A 0.9300 .
C4 H4B 0.9300 .
C5 H5A 0.9300 .
C6 C7 1.388(4) .
C6 C8 1.388(3) .
C7 C8 1.381(4) 2_775
C7 H7A 0.9300 .
C8 H8A 0.9300 .
